data_4077691
loop_
_publ_author_name
'Corradi, Marco M.'
'Pindado, Gerardo Jim\'enez'
'Sarsfield, Mark J.'
'Thornton-Pett, Mark'
'Bochmann, Manfred'

_publ_section_title
;
 Synthesis, Fluxionality, and Propene Insertion Reactions of Zirconium
 Boryldiene Complexes with Sterically Undemanding Cp Ligands
;
_journal_issue 6
_journal_name_full Organometallics
_journal_page_first 1150
_journal_paper_doi 10.1021/om990859t
_journal_volume 19
_journal_year 2000
_chemical_formula_sum 'C32 H22 B F15 O Zr'
_chemical_formula_weight 809.53
_chemical_name_systematic
; 
 ? 
;
_space_group_IT_number 14
_symmetry_cell_setting monoclinic
_symmetry_space_group_name_Hall '-P 2yn'
_symmetry_space_group_name_H-M 'P 1 21/n 1'
_atom_sites_solution_hydrogens geom
_atom_sites_solution_primary direct
_atom_sites_solution_secondary difmap
_audit_creation_method SHELXL-97
_cell_angle_alpha 90.00
_cell_angle_beta 99.0930(8)
_cell_angle_gamma 90.00
_cell_formula_units_Z 4
_cell_length_a 12.6710(2)
_cell_length_b 11.97400(10)
_cell_length_c 20.8219(3)
_cell_measurement_temperature 100(2)
_cell_volume 3119.45(7)
_computing_cell_refinement DENZO-SMN
_computing_data_collection 'KCCD (Nonius, 1997)'
_computing_data_reduction DENZO-SMN
_computing_molecular_graphics 'ORTEX (McArdle, 1995)'
_computing_publication_material 'local program'
_computing_structure_refinement 'SHELXL-97 (Sheldrick, 1997)'
_computing_structure_solution 'SHELXS-97 (Sheldrick, 1990)'
_diffrn_ambient_temperature 100(2)
_diffrn_detector_area_resol_mean 9.091
_diffrn_measured_fraction_theta_full 0.977
_diffrn_measured_fraction_theta_max 0.977
_diffrn_measurement_device_type 'Nonius KappaCCD area detector diffractometer'
_diffrn_measurement_method
;
   Detector set at 30mm from sample with different 2theta offsets 
   1 degree phi exposures for chi=0 degree settings
   1 degree omega exposures for chi=90 degree settings
;
_diffrn_radiation_monochromator graphite
_diffrn_radiation_source 'fine-focus sealed tube'
_diffrn_radiation_type MoK\a
_diffrn_radiation_wavelength 0.71073
_diffrn_reflns_av_R_equivalents 0.0115
_diffrn_reflns_av_sigmaI/netI 0.0214
_diffrn_reflns_limit_h_max 15
_diffrn_reflns_limit_h_min -15
_diffrn_reflns_limit_k_max 14
_diffrn_reflns_limit_k_min -14
_diffrn_reflns_limit_l_max 24
_diffrn_reflns_limit_l_min -24
_diffrn_reflns_number 11528
_diffrn_reflns_theta_full 26.00
_diffrn_reflns_theta_max 26.00
_diffrn_reflns_theta_min 1.77
_exptl_absorpt_coefficient_mu 0.470
_exptl_absorpt_correction_T_max 0.9679
_exptl_absorpt_correction_T_min 0.8758
_exptl_absorpt_correction_type multi-scan
_exptl_absorpt_process_details
;
 Using multiple and symmetry-related data measurements via the program SORTAV
 See R.H. Blessing, Acta Cryst (1995), A51, 33-38 
;
_exptl_crystal_colour red
_exptl_crystal_density_diffrn 1.724
_exptl_crystal_density_method 'not measured'
_exptl_crystal_description prism
_exptl_crystal_F_000 1608
_exptl_crystal_size_max 0.29
_exptl_crystal_size_mid 0.29
_exptl_crystal_size_min 0.07
_refine_diff_density_max 0.393
_refine_diff_density_min -0.597
_refine_diff_density_rms 0.068
_refine_ls_extinction_coef 0.0068(5)
_refine_ls_extinction_expression Fc^*^=kFc[1+0.001xFc^2^\l^3^/sin(2\q)]^-1/4^
_refine_ls_extinction_method SHELXL
_refine_ls_goodness_of_fit_ref 1.038
_refine_ls_hydrogen_treatment mixed
_refine_ls_matrix_type full
_refine_ls_number_parameters 471
_refine_ls_number_reflns 6001
_refine_ls_number_restraints 0
_refine_ls_restrained_S_all 1.038
_refine_ls_R_factor_all 0.0334
_refine_ls_R_factor_gt 0.0307
_refine_ls_shift/su_max 0.001
_refine_ls_shift/su_mean 0.000
_refine_ls_structure_factor_coef Fsqd
_refine_ls_weighting_details 'calc w=1/[\s^2^(Fo^2^)+(0.0512P)^2^+2.0350P] where P=(Fo^2^+2Fc^2^)/3'
_refine_ls_weighting_scheme calc
_refine_ls_wR_factor_gt 0.0811
_refine_ls_wR_factor_ref 0.0840
_reflns_number_gt 5549
_reflns_number_total 6001
_reflns_threshold_expression >2sigma(I)
_cod_data_source_file om990859t.cif
_cod_data_source_block MB45
_cod_depositor_comments
;
The following automatic conversions were performed:

'_symmetry_cell_setting' value 'Monoclinic' changed to 'monoclinic'
according to /home/saulius/struct/CIF-dictionaries/cif_core.dic
dictionary named 'cif_core.dic' version 2.4.2 from 2011-04-26.

Automatic conversion script
Id: cif_fix_values 1715 2011-07-08 13:25:40Z adriana 
;
_cod_original_sg_symbol_H-M P21/n
_cod_database_code 4077691

loop_
_symmetry_equiv_pos_as_xyz
'x, y, z'
'-x+1/2, y+1/2, -z+1/2'
'-x, -y, -z'
'x-1/2, -y-1/2, z-1/2'

loop_
_atom_site_label
_atom_site_type_symbol
_atom_site_fract_x
_atom_site_fract_y
_atom_site_fract_z
_atom_site_U_iso_or_equiv
_atom_site_adp_type
_atom_site_occupancy
_atom_site_symmetry_multiplicity
_atom_site_calc_flag
_atom_site_refinement_flags
Zr1 Zr 0.048896(13) 0.181044(14) 0.176704(8) 0.01898(9) Uani 1 1 d .
C1 C 0.15236(15) 0.35458(16) 0.21225(9) 0.0255(4) Uani 1 1 d .
H1 H 0.1575 0.4111 0.1809 0.031 Uiso 1 1 calc R
C2 C 0.06975(16) 0.34384(17) 0.25067(9) 0.0258(4) Uani 1 1 d .
H2 H 0.0098 0.3919 0.2496 0.031 Uiso 1 1 calc R
C3 C 0.09272(16) 0.24910(17) 0.29060(9) 0.0283(4) Uani 1 1 d .
H3 H 0.0514 0.2226 0.3217 0.034 Uiso 1 1 calc R
C4 C 0.18796(16) 0.20043(17) 0.27628(10) 0.0290(4) Uani 1 1 d .
H4 H 0.2210 0.1345 0.2953 0.035 Uiso 1 1 calc R
C5 C 0.22513(16) 0.26685(17) 0.22885(9) 0.0275(4) Uani 1 1 d .
H5 H 0.2887 0.2545 0.2111 0.033 Uiso 1 1 calc R
C6 C -0.02820(14) 0.29186(16) 0.08655(9) 0.0218(4) Uani 1 1 d .
C7 C -0.05503(14) 0.40373(16) 0.08201(9) 0.0227(4) Uani 1 1 d .
C8 C -0.10630(14) 0.45512(15) 0.02625(9) 0.0240(4) Uani 1 1 d .
C9 C -0.13418(15) 0.39344(16) -0.02968(9) 0.0247(4) Uani 1 1 d .
C10 C -0.11142(15) 0.28056(16) -0.02851(9) 0.0242(4) Uani 1 1 d .
C11 C -0.05936(14) 0.23481(15) 0.02882(9) 0.0219(4) Uani 1 1 d .
F7 F -0.03404(10) 0.47177(9) 0.13482(5) 0.0304(3) Uani 1 1 d .
F8 F -0.13283(9) 0.56438(9) 0.02606(6) 0.0306(3) Uani 1 1 d .
F9 F -0.18692(10) 0.44189(10) -0.08402(6) 0.0322(3) Uani 1 1 d .
F10 F -0.14283(9) 0.21880(10) -0.08210(5) 0.0302(3) Uani 1 1 d .
F11 F -0.04050(9) 0.12178(9) 0.02755(5) 0.0271(2) Uani 1 1 d .
C12 C 0.05006(15) -0.01474(16) 0.17628(9) 0.0241(4) Uani 1 1 d .
H12A H 0.1053(18) -0.0661(19) 0.1806(10) 0.024(5) Uiso 1 1 d .
H12B H 0.0046(19) -0.0207(19) 0.1325(12) 0.031(6) Uiso 1 1 d .
C13 C 0.00162(15) 0.00639(15) 0.23216(9) 0.0232(4) Uani 1 1 d .
C14 C 0.05324(16) -0.04069(17) 0.29723(10) 0.0284(4) Uani 1 1 d .
H14A H 0.0365 0.0075 0.3323 0.043 Uiso 1 1 calc R
H14B H 0.1309 -0.0439 0.2988 0.043 Uiso 1 1 calc R
H14C H 0.0257 -0.1160 0.3026 0.043 Uiso 1 1 calc R
C15 C -0.08215(15) 0.08115(16) 0.23136(9) 0.0236(4) Uani 1 1 d .
H15 H -0.1011(18) 0.0974(19) 0.2705(11) 0.025(6) Uiso 1 1 d .
C16 C -0.13862(15) 0.13940(16) 0.17577(9) 0.0234(4) Uani 1 1 d .
H17 H -0.1317(19) 0.110(2) 0.1334(12) 0.032(6) Uiso 1 1 d .
O1 O 0.17185(10) 0.15175(10) 0.10360(6) 0.0221(3) Uani 1 1 d .
C17 C 0.20673(15) 0.24501(15) 0.06672(9) 0.0266(4) Uani 1 1 d .
H17A H 0.1827 0.3157 0.0844 0.032 Uiso 1 1 calc R
H17B H 0.1714 0.2389 0.0209 0.032 Uiso 1 1 calc R
C18 C 0.32659(17) 0.25054(18) 0.06813(11) 0.0338(5) Uani 1 1 d .
H18A H 0.3628 0.2497 0.1134 0.051 Uiso 1 1 calc R
H18B H 0.3447 0.3195 0.0470 0.051 Uiso 1 1 calc R
H18C H 0.3498 0.1860 0.0450 0.051 Uiso 1 1 calc R
C19 C 0.20227(15) 0.04460(16) 0.07861(9) 0.0248(4) Uani 1 1 d .
H19A H 0.2200 0.0551 0.0344 0.030 Uiso 1 1 calc R
H19B H 0.1411 -0.0077 0.0754 0.030 Uiso 1 1 calc R
C20 C 0.29750(16) -0.00528(18) 0.12222(11) 0.0332(4) Uani 1 1 d .
H20A H 0.3597 0.0435 0.1225 0.050 Uiso 1 1 calc R
H20B H 0.3131 -0.0792 0.1058 0.050 Uiso 1 1 calc R
H20C H 0.2813 -0.0124 0.1665 0.050 Uiso 1 1 calc R
B1 B -0.22425(17) 0.22223(19) 0.18018(11) 0.0256(4) Uani 1 1 d .
C111 C -0.28115(15) 0.29146(17) 0.11917(9) 0.0256(4) Uani 1 1 d .
C112 C -0.29784(15) 0.40583(17) 0.12380(9) 0.0265(4) Uani 1 1 d .
C113 C -0.34402(15) 0.47117(17) 0.07219(10) 0.0285(4) Uani 1 1 d .
C114 C -0.37702(16) 0.42079(18) 0.01297(10) 0.0303(4) Uani 1 1 d .
C115 C -0.36464(17) 0.30758(18) 0.00605(10) 0.0306(4) Uani 1 1 d .
C116 C -0.31643(16) 0.24527(17) 0.05838(10) 0.0286(4) Uani 1 1 d .
F112 F -0.26375(10) 0.45894(10) 0.18038(6) 0.0341(3) Uani 1 1 d .
F113 F -0.35576(10) 0.58186(10) 0.07902(7) 0.0382(3) Uani 1 1 d .
F114 F -0.41924(10) 0.48281(11) -0.03868(6) 0.0370(3) Uani 1 1 d .
F115 F -0.39685(11) 0.25942(12) -0.05209(6) 0.0439(3) Uani 1 1 d .
F116 F -0.30421(11) 0.13531(10) 0.04834(6) 0.0379(3) Uani 1 1 d .
C121 C -0.27507(15) 0.23996(17) 0.24519(10) 0.0290(4) Uani 1 1 d .
C122 C -0.22841(17) 0.2911(2) 0.30217(10) 0.0347(5) Uani 1 1 d .
C123 C -0.2785(2) 0.3025(2) 0.35622(11) 0.0405(5) Uani 1 1 d .
C124 C -0.37966(19) 0.2618(2) 0.35459(11) 0.0419(6) Uani 1 1 d .
C125 C -0.43067(18) 0.2107(2) 0.29925(12) 0.0407(6) Uani 1 1 d .
C126 C -0.37779(17) 0.20074(19) 0.24607(11) 0.0335(5) Uani 1 1 d .
F122 F -0.12921(11) 0.33403(13) 0.30660(7) 0.0475(4) Uani 1 1 d .
F123 F -0.22907(13) 0.35370(16) 0.41033(7) 0.0583(4) Uani 1 1 d .
F124 F -0.42884(12) 0.27368(15) 0.40671(7) 0.0556(4) Uani 1 1 d .
F125 F -0.53121(11) 0.17285(14) 0.29617(8) 0.0549(4) Uani 1 1 d .
F126 F -0.43108(11) 0.14998(13) 0.19239(7) 0.0444(3) Uani 1 1 d .

loop_
_atom_site_aniso_label
_atom_site_aniso_U_11
_atom_site_aniso_U_22
_atom_site_aniso_U_33
_atom_site_aniso_U_23
_atom_site_aniso_U_13
_atom_site_aniso_U_12
Zr1 0.02161(12) 0.01755(12) 0.01751(12) 0.00047(6) 0.00222(7) -0.00020(6)
C1 0.0295(9) 0.0235(9) 0.0226(9) -0.0019(7) 0.0012(7) -0.0056(8)
C2 0.0294(10) 0.0256(9) 0.0218(9) -0.0056(7) 0.0029(7) -0.0020(8)
C3 0.0357(10) 0.0305(10) 0.0183(9) -0.0034(7) 0.0025(7) -0.0074(9)
C4 0.0302(10) 0.0294(10) 0.0245(10) 0.0006(8) -0.0046(8) -0.0034(8)
C5 0.0253(9) 0.0303(10) 0.0255(10) -0.0039(8) -0.0004(7) -0.0048(8)
C6 0.0221(8) 0.0220(8) 0.0218(9) 0.0027(7) 0.0048(7) 0.0003(7)
C7 0.0237(9) 0.0223(9) 0.0227(9) -0.0020(7) 0.0056(7) -0.0007(7)
C8 0.0228(9) 0.0187(8) 0.0310(10) 0.0044(7) 0.0058(7) 0.0019(7)
C9 0.0226(9) 0.0269(9) 0.0242(9) 0.0084(7) 0.0022(7) 0.0017(8)
C10 0.0241(9) 0.0260(9) 0.0227(9) -0.0010(7) 0.0041(7) -0.0020(8)
C11 0.0231(8) 0.0174(8) 0.0252(9) 0.0029(7) 0.0039(7) 0.0020(7)
F7 0.0401(6) 0.0231(5) 0.0270(6) -0.0045(4) 0.0027(5) 0.0044(5)
F8 0.0347(6) 0.0185(5) 0.0380(7) 0.0053(5) 0.0041(5) 0.0052(5)
F9 0.0351(6) 0.0326(6) 0.0266(6) 0.0097(5) -0.0027(5) 0.0027(5)
F10 0.0357(6) 0.0305(6) 0.0226(6) -0.0025(5) -0.0017(5) -0.0020(5)
F11 0.0338(6) 0.0191(5) 0.0269(6) -0.0014(4) 0.0000(4) 0.0030(5)
C12 0.0281(10) 0.0177(9) 0.0270(10) 0.0025(7) 0.0059(8) 0.0009(7)
C13 0.0254(9) 0.0192(8) 0.0247(9) 0.0034(7) 0.0035(7) -0.0032(7)
C14 0.0314(10) 0.0276(9) 0.0261(10) 0.0059(8) 0.0044(8) 0.0012(8)
C15 0.0246(9) 0.0250(9) 0.0219(9) 0.0019(7) 0.0060(7) -0.0028(7)
C16 0.0239(9) 0.0242(9) 0.0223(9) 0.0017(7) 0.0041(7) -0.0023(8)
O1 0.0277(7) 0.0178(6) 0.0216(6) 0.0020(5) 0.0065(5) 0.0015(5)
C17 0.0343(10) 0.0208(9) 0.0263(10) 0.0056(7) 0.0096(8) 0.0007(8)
C18 0.0352(11) 0.0320(10) 0.0360(11) 0.0029(9) 0.0114(9) -0.0040(9)
C19 0.0297(9) 0.0214(9) 0.0241(9) -0.0013(7) 0.0061(7) 0.0025(8)
C20 0.0302(10) 0.0287(10) 0.0408(12) 0.0059(9) 0.0059(9) 0.0061(9)
B1 0.0252(10) 0.0275(11) 0.0241(11) 0.0010(8) 0.0034(8) -0.0020(9)
C111 0.0212(9) 0.0303(10) 0.0259(10) 0.0023(8) 0.0054(7) 0.0023(8)
C112 0.0222(9) 0.0325(10) 0.0251(10) -0.0008(8) 0.0046(7) 0.0024(8)
C113 0.0254(9) 0.0268(10) 0.0348(11) 0.0037(8) 0.0091(8) 0.0050(8)
C114 0.0249(9) 0.0393(11) 0.0271(10) 0.0109(8) 0.0056(8) 0.0087(8)
C115 0.0288(10) 0.0407(12) 0.0219(10) -0.0017(8) 0.0032(8) 0.0046(9)
C116 0.0277(9) 0.0283(10) 0.0296(10) 0.0002(8) 0.0041(8) 0.0050(8)
F112 0.0390(7) 0.0328(6) 0.0291(6) -0.0045(5) 0.0014(5) 0.0044(5)
F113 0.0415(7) 0.0279(6) 0.0449(7) 0.0045(5) 0.0065(6) 0.0071(5)
F114 0.0355(6) 0.0458(7) 0.0296(6) 0.0138(5) 0.0053(5) 0.0116(6)
F115 0.0528(8) 0.0511(8) 0.0244(6) -0.0051(6) -0.0038(5) 0.0125(7)
F116 0.0463(7) 0.0297(6) 0.0347(7) -0.0053(5) -0.0028(5) 0.0073(6)
C121 0.0271(10) 0.0329(10) 0.0278(10) 0.0083(8) 0.0070(8) 0.0081(8)
C122 0.0323(11) 0.0470(12) 0.0267(11) 0.0034(9) 0.0100(8) 0.0075(10)
C123 0.0427(13) 0.0531(14) 0.0272(11) 0.0053(10) 0.0101(9) 0.0137(11)
C124 0.0417(12) 0.0555(14) 0.0330(12) 0.0213(10) 0.0201(10) 0.0242(11)
C125 0.0292(11) 0.0492(13) 0.0474(14) 0.0248(11) 0.0172(10) 0.0150(10)
C126 0.0290(10) 0.0385(11) 0.0330(11) 0.0128(9) 0.0052(8) 0.0076(9)
F122 0.0364(7) 0.0746(10) 0.0333(7) -0.0142(7) 0.0109(6) -0.0081(7)
F123 0.0624(10) 0.0868(12) 0.0277(7) -0.0089(7) 0.0130(7) 0.0101(9)
F124 0.0552(9) 0.0793(11) 0.0398(8) 0.0279(8) 0.0301(7) 0.0325(8)
F125 0.0306(7) 0.0738(11) 0.0640(10) 0.0300(8) 0.0191(7) 0.0062(7)
F126 0.0329(7) 0.0546(8) 0.0451(8) 0.0055(7) 0.0045(6) -0.0074(6)

loop_
_atom_type_symbol
_atom_type_description
_atom_type_scat_dispersion_real
_atom_type_scat_dispersion_imag
_atom_type_scat_source
C C 0.0033 0.0016 'International Tables Vol C Tables 4.2.6.8 and 6.1.1.4'
H H 0.0000 0.0000 'International Tables Vol C Tables 4.2.6.8 and 6.1.1.4'
B B 0.0013 0.0007 'International Tables Vol C Tables 4.2.6.8 and 6.1.1.4'
F F 0.0171 0.0103 'International Tables Vol C Tables 4.2.6.8 and 6.1.1.4'
O O 0.0106 0.0060 'International Tables Vol C Tables 4.2.6.8 and 6.1.1.4'
Zr Zr -2.9673 0.5597 'International Tables Vol C Tables 4.2.6.8 and 6.1.1.4'

loop_
_geom_angle_atom_site_label_1
_geom_angle_atom_site_label_2
_geom_angle_atom_site_label_3
_geom_angle
C12 Zr1 O1 81.05(5)
C12 Zr1 C6 123.84(7)
O1 Zr1 C6 78.78(5)
C12 Zr1 C16 78.53(6)
O1 Zr1 C16 135.01(6)
C6 Zr1 C16 80.14(6)
C12 Zr1 C15 61.43(6)
O1 Zr1 C15 141.59(5)
C6 Zr1 C15 114.35(6)
C16 Zr1 C15 34.26(6)
C12 Zr1 C2 142.25(7)
O1 Zr1 C2 120.02(6)
C6 Zr1 C2 92.40(7)
C16 Zr1 C2 100.09(7)
C15 Zr1 C2 96.23(6)
C12 Zr1 C3 109.32(7)
O1 Zr1 C3 126.21(6)
C6 Zr1 C3 124.88(7)
C16 Zr1 C3 98.39(7)
C15 Zr1 C3 77.52(6)
C2 Zr1 C3 33.03(7)
C12 Zr1 C1 145.80(7)
O1 Zr1 C1 86.91(5)
C6 Zr1 C1 84.32(6)
C16 Zr1 C1 129.73(6)
C15 Zr1 C1 128.69(6)
C2 Zr1 C1 33.14(6)
C3 Zr1 C1 54.46(6)
C12 Zr1 C13 33.87(6)
O1 Zr1 C13 113.68(5)
C6 Zr1 C13 136.93(6)
C16 Zr1 C13 61.77(6)
C15 Zr1 C13 32.37(6)
C2 Zr1 C13 112.37(6)
C3 Zr1 C13 82.40(6)
C1 Zr1 C13 135.05(6)
C12 Zr1 C4 95.25(7)
O1 Zr1 C4 95.58(6)
C6 Zr1 C4 138.35(7)
C16 Zr1 C4 125.77(7)
C15 Zr1 C4 95.72(7)
C2 Zr1 C4 54.60(7)
C3 Zr1 C4 32.87(7)
C1 Zr1 C4 54.07(6)
C13 Zr1 C4 83.36(6)
C12 Zr1 C5 113.60(7)
O1 Zr1 C5 73.25(6)
C6 Zr1 C5 109.59(6)
C16 Zr1 C5 151.71(6)
C15 Zr1 C5 127.55(6)
C2 Zr1 C5 54.18(6)
C3 Zr1 C5 53.91(6)
C1 Zr1 C5 32.31(7)
C13 Zr1 C5 113.48(6)
C4 Zr1 C5 32.32(7)
C5 C1 C2 107.90(17)
C5 C1 Zr1 75.22(11)
C2 C1 Zr1 72.15(11)
C3 C2 C1 107.65(18)
C3 C2 Zr1 74.02(11)
C1 C2 Zr1 74.70(11)
C2 C3 C4 108.12(18)
C2 C3 Zr1 72.96(11)
C4 C3 Zr1 74.52(11)
C5 C4 C3 107.87(18)
C5 C4 Zr1 75.02(11)
C3 C4 Zr1 72.62(11)
C1 C5 C4 108.43(18)
C1 C5 Zr1 72.47(11)
C4 C5 Zr1 72.67(11)
C7 C6 C11 112.68(16)
C7 C6 Zr1 131.36(14)
C11 C6 Zr1 115.79(13)
F7 C7 C6 120.71(16)
F7 C7 C8 114.72(16)
C6 C7 C8 124.54(17)
F8 C8 C9 119.12(17)
F8 C8 C7 121.15(17)
C9 C8 C7 119.69(17)
F9 C9 C8 120.33(17)
F9 C9 C10 120.61(17)
C8 C9 C10 119.01(17)
F10 C10 C9 119.32(17)
F10 C10 C11 122.45(17)
C9 C10 C11 118.21(17)
F11 C11 C10 115.72(16)
F11 C11 C6 118.40(15)
C10 C11 C6 125.85(17)
C13 C12 Zr1 79.34(11)
C13 C12 H12A 117.2(13)
Zr1 C12 H12A 132.1(13)
C13 C12 H12B 119.8(13)
Zr1 C12 H12B 94.1(14)
H12A C12 H12B 111.0(19)
C15 C13 C12 122.27(17)
C15 C13 C14 118.16(17)
C12 C13 C14 118.94(17)
C15 C13 Zr1 72.19(10)
C12 C13 Zr1 66.79(10)
C14 C13 Zr1 128.37(13)
C13 C15 C16 127.17(18)
C13 C15 Zr1 75.44(11)
C16 C15 Zr1 71.32(10)
C13 C15 H15 116.0(14)
C16 C15 H15 116.7(14)
Zr1 C15 H15 127.2(14)
C15 C16 B1 123.31(17)
C15 C16 Zr1 74.43(10)
B1 C16 Zr1 125.96(13)
C15 C16 H17 116.8(14)
B1 C16 H17 118.2(14)
Zr1 C16 H17 81.5(14)
C19 O1 C17 111.42(13)
C19 O1 Zr1 126.64(10)
C17 O1 Zr1 120.54(10)
O1 C17 C18 114.08(15)
O1 C19 C20 111.31(16)
C16 B1 C111 122.86(18)
C16 B1 C121 122.43(17)
C111 B1 C121 114.43(17)
C116 C111 C112 115.12(18)
C116 C111 B1 124.06(18)
C112 C111 B1 120.81(18)
F112 C112 C113 116.75(18)
F112 C112 C111 119.57(17)
C113 C112 C111 123.62(19)
F113 C113 C114 120.25(18)
F113 C113 C112 121.09(19)
C114 C113 C112 118.65(19)
F114 C114 C115 119.84(19)
F114 C114 C113 119.99(19)
C115 C114 C113 120.15(18)
F115 C115 C114 119.59(19)
F115 C115 C116 120.80(19)
C114 C115 C116 119.58(19)
F116 C116 C115 116.97(18)
F116 C116 C111 120.18(18)
C115 C116 C111 122.85(19)
C122 C121 C126 114.44(19)
C122 C121 B1 127.54(18)
C126 C121 B1 118.02(19)
F122 C122 C121 119.71(18)
F122 C122 C123 116.7(2)
C121 C122 C123 123.5(2)
F123 C123 C124 119.6(2)
F123 C123 C122 120.8(2)
C124 C123 C122 119.6(2)
F124 C124 C123 119.7(2)
F124 C124 C125 120.6(2)
C123 C124 C125 119.7(2)
F125 C125 C124 120.5(2)
F125 C125 C126 120.5(2)
C124 C125 C126 119.1(2)
F126 C126 C121 119.17(19)
F126 C126 C125 117.2(2)
C121 C126 C125 123.7(2)

loop_
_geom_bond_atom_site_label_1
_geom_bond_atom_site_label_2
_geom_bond_distance
Zr1 C12 2.3444(19)
Zr1 O1 2.3699(13)
Zr1 C6 2.3789(18)
Zr1 C16 2.4249(18)
Zr1 C15 2.4658(18)
Zr1 C2 2.4725(19)
Zr1 C3 2.4861(18)
Zr1 C1 2.5055(19)
Zr1 C13 2.5068(18)
Zr1 C4 2.5106(19)
Zr1 C5 2.5407(19)
C1 C5 1.404(3)
C1 C2 1.420(3)
C2 C3 1.409(3)
C3 C4 1.414(3)
C4 C5 1.406(3)
C6 C7 1.382(3)
C6 C11 1.385(3)
C7 F7 1.360(2)
C7 C8 1.382(3)
C8 F8 1.351(2)
C8 C9 1.377(3)
C9 F9 1.351(2)
C9 C10 1.381(3)
C10 F10 1.345(2)
C10 C11 1.382(3)
C11 F11 1.375(2)
C12 C13 1.421(3)
C12 H12A 0.93(2)
C12 H12B 1.00(2)
C13 C15 1.387(3)
C13 C14 1.517(3)
C15 C16 1.441(3)
C15 H15 0.91(2)
C16 B1 1.483(3)
C16 H17 0.97(3)
O1 C19 1.459(2)
O1 C17 1.463(2)
C17 C18 1.516(3)
C19 C20 1.514(3)
B1 C111 1.591(3)
B1 C121 1.602(3)
C111 C116 1.389(3)
C111 C112 1.391(3)
C112 F112 1.348(2)
C112 C113 1.382(3)
C113 F113 1.344(2)
C113 C114 1.377(3)
C114 F114 1.346(2)
C114 C115 1.375(3)
C115 F115 1.345(2)
C115 C116 1.381(3)
C116 F116 1.346(2)
C121 C122 1.382(3)
C121 C126 1.387(3)
C122 F122 1.348(3)
C122 C123 1.384(3)
C123 F123 1.347(3)
C123 C124 1.366(4)
C124 F124 1.342(2)
C124 C125 1.373(4)
C125 F125 1.344(3)
C125 C126 1.387(3)
C126 F126 1.355(3)
